data_7229486
loop_
_publ_author_name
'Takeda, Takashi'
'Noro, Shin-ichiro'
'Nakamura, Takayoshi'
'Suzuki, Yasutaka'
'Kawamata, Jun'
'Akutagawa, Tomoyuki'

_publ_section_title
;
 Selective MeCN/EtCN sorption and preferential inclusion of substituted
 benzenes in a cage structure with arylsulfonamide-armed anthraquinones
;
_journal_issue 1
_journal_name_full CrystEngComm
_journal_page_first 17
_journal_paper_doi 10.1039/C7CE01752A
_journal_volume 20
_journal_year 2018
_chemical_formula_moiety 'C68 H70 N6 O10 S4'
_chemical_formula_sum 'C68 H70 N6 O10 S4'
_chemical_formula_weight 1259.58
_space_group_crystal_system triclinic
_space_group_IT_number 2
_space_group_name_Hall '-P 1'
_space_group_name_H-M_alt 'P -1'
_symmetry_space_group_name_Hall '-P 1'
_symmetry_space_group_name_H-M 'P -1'
_atom_sites_solution_hydrogens geom
_atom_sites_solution_primary direct
_atom_sites_solution_secondary difmap
_audit_update_record
;
2017-09-25 deposited with the CCDC.
2017-11-02 downloaded from the CCDC.
;
_cell_angle_alpha 84.6483(10)
_cell_angle_beta 73.4045(9)
_cell_angle_gamma 75.8535(10)
_cell_formula_units_Z 1
_cell_length_a 10.9203(2)
_cell_length_b 11.9997(2)
_cell_length_c 12.8965(2)
_cell_measurement_reflns_used 9991
_cell_measurement_temperature 100
_cell_measurement_theta_max 68.25
_cell_measurement_theta_min 3.58
_cell_volume 1569.95(5)
_computing_cell_refinement 'RAPID AUTO'
_computing_data_collection 'RAPID AUTO (Rigaku, ????)'
_computing_data_reduction 'RAPID AUTO'
_computing_molecular_graphics 'CrystalStructure 4.2'
_computing_publication_material 'CrystalStructure 4.2 (Rigaku, 2015)'
_computing_structure_refinement 'SHELXL Version 2014/7 (Sheldrick, 2008)'
_computing_structure_solution 'SIR92 (Altomare, et al., 1994)'
_diffrn_ambient_temperature 100
_diffrn_detector_area_resol_mean 10.000
_diffrn_measured_fraction_theta_full 0.982
_diffrn_measured_fraction_theta_max 0.980
_diffrn_measurement_device_type 'Rigaku R-AXIS RAPID'
_diffrn_measurement_method \w
_diffrn_radiation_type 'Cu K\a'
_diffrn_radiation_wavelength 1.54187
_diffrn_reflns_av_R_equivalents 0.0403
_diffrn_reflns_Laue_measured_fraction_full 0.982
_diffrn_reflns_Laue_measured_fraction_max 0.980
_diffrn_reflns_limit_h_max 13
_diffrn_reflns_limit_h_min -13
_diffrn_reflns_limit_k_max 14
_diffrn_reflns_limit_k_min -14
_diffrn_reflns_limit_l_max 15
_diffrn_reflns_limit_l_min -15
_diffrn_reflns_number 18017
_diffrn_reflns_point_group_measured_fraction_full 0.982
_diffrn_reflns_point_group_measured_fraction_max 0.980
_diffrn_reflns_theta_full 67.687
_diffrn_reflns_theta_max 68.248
_diffrn_reflns_theta_min 3.577
_diffrn_standards_number 0
_exptl_absorpt_coefficient_mu 1.919
_exptl_absorpt_correction_T_max 0.909
_exptl_absorpt_correction_T_min 0.772
_exptl_absorpt_correction_type multi-scan
_exptl_absorpt_process_details 'ABSCOR (Rigaku, 1995)'
_exptl_crystal_colour purple
_exptl_crystal_density_diffrn 1.332
_exptl_crystal_density_method 'not measured'
_exptl_crystal_description block
_exptl_crystal_F_000 664.00
_exptl_crystal_size_max 0.200
_exptl_crystal_size_mid 0.100
_exptl_crystal_size_min 0.050
_refine_diff_density_max 0.36
_refine_diff_density_min -0.57
_refine_ls_extinction_method none
_refine_ls_goodness_of_fit_ref 1.098
_refine_ls_hydrogen_treatment constr
_refine_ls_number_parameters 397
_refine_ls_number_reflns 5643
_refine_ls_number_restraints 0
_refine_ls_R_factor_all 0.0499
_refine_ls_R_factor_gt 0.0419
_refine_ls_shift/su_max 0.001
_refine_ls_structure_factor_coef Fsqd
_refine_ls_weighting_details 'w = 1/[\s^2^(Fo^2^)+(0.0685P)^2^+0.4478P] where P=(Fo^2^+2Fc^2^)/3'
_refine_ls_weighting_scheme calc
_refine_ls_wR_factor_gt 0.1131
_refine_ls_wR_factor_ref 0.1254
_reflns_Friedel_coverage 0.000
_reflns_number_gt 4674
_reflns_number_total 5643
_reflns_threshold_expression F^2^>2.0\s(F^2^)
_cod_data_source_file c7ce01752a2.cif
_cod_data_source_block 160421TT2
_cod_depositor_comments 'Adding full bibliography for 7229477--7229489.cif.'
_cod_database_code 7229486

loop_
_space_group_symop_id
_space_group_symop_operation_xyz
1 +X,+Y,+Z
2 -X,-Y,-Z

loop_
_atom_site_label
_atom_site_type_symbol
_atom_site_fract_x
_atom_site_fract_y
_atom_site_fract_z
_atom_site_U_iso_or_equiv
_atom_site_adp_type
_atom_site_occupancy
_atom_site_site_symmetry_order
_atom_site_calc_flag
_atom_site_refinement_flags_posn
_atom_site_refinement_flags_adp
S1 S 0.28629(5) 0.22047(4) 1.37520(4) 0.02183(14) Uani 1 1 d . .
S45 S 0.52812(5) 0.39074(4) 0.77932(4) 0.02135(14) Uani 1 1 d . .
O2 O 0.51221(14) 0.48541(11) 0.84574(11) 0.0254(3) Uani 1 1 d . .
O3 O 0.62810(15) 0.05706(12) 0.79843(11) 0.0299(4) Uani 1 1 d . .
O4 O 0.22353(13) 0.14972(12) 1.45912(11) 0.0258(3) Uani 1 1 d . .
O5 O 0.61893(13) 0.38169(12) 0.67442(11) 0.0265(3) Uani 1 1 d . .
O7 O 0.22122(13) 0.33672(12) 1.35997(11) 0.0261(3) Uani 1 1 d . .
N6 N 0.57924(16) 0.26966(14) 0.84282(13) 0.0227(4) Uani 1 1 d . .
H6 H 0.6528 0.2231 0.8088 0.027 Uiso 1 1 calc R U
N10 N 0.9360(3) -0.2901(2) 0.8940(2) 0.0611(7) Uani 1 1 d . .
N11 N 0.31635(16) 0.14787(14) 1.26514(13) 0.0234(4) Uani 1 1 d . .
H11 H 0.2865 0.0849 1.2735 0.028 Uiso 1 1 calc R U
C8 C 0.6415(2) 0.11090(18) 1.42507(17) 0.0270(5) Uani 1 1 d . .
H8 H 0.6935 0.0394 1.4417 0.032 Uiso 1 1 calc R U
C9 C 0.37292(19) 0.38610(17) 0.76790(16) 0.0217(4) Uani 1 1 d . .
C12 C 0.44145(19) 0.21927(17) 1.39081(15) 0.0213(4) Uani 1 1 d . .
C13 C 0.56752(19) 0.03077(17) 0.89176(16) 0.0223(4) Uani 1 1 d . .
C14 C 0.38401(19) 0.17485(17) 1.15987(16) 0.0209(4) Uani 1 1 d . .
C15 C 0.4597(2) 0.31667(17) 1.02864(16) 0.0250(5) Uani 1 1 d . .
H15 H 0.4677 0.3938 1.0119 0.030 Uiso 1 1 calc R U
C16 C 0.44088(18) 0.08978(16) 1.08085(16) 0.0199(4) Uani 1 1 d . .
C17 C 0.50605(18) 0.11999(17) 0.97345(16) 0.0206(4) Uani 1 1 d . .
C18 C 0.5194(2) 0.11496(18) 1.41304(17) 0.0255(5) Uani 1 1 d . .
H18 H 0.4885 0.0465 1.4199 0.031 Uiso 1 1 calc R U
C19 C 0.1386(2) 0.43388(18) 0.83451(17) 0.0270(5) Uani 1 1 d . .
H19 H 0.0617 0.4716 0.8860 0.032 Uiso 1 1 calc R U
C20 C 0.51359(19) 0.23556(17) 0.94754(16) 0.0217(4) Uani 1 1 d . .
C21 C 0.4858(2) 0.31967(18) 1.38077(16) 0.0257(5) Uani 1 1 d . .
H21 H 0.4320 0.3911 1.3661 0.031 Uiso 1 1 calc R U
C22 C 0.3956(2) 0.28809(17) 1.13167(17) 0.0248(4) Uani 1 1 d . .
H22 H 0.3587 0.3457 1.1846 0.030 Uiso 1 1 calc R U
C23 C 0.7696(2) -0.1055(2) 1.10351(19) 0.0379(6) Uani 1 1 d . .
H23 H 0.7541 -0.1771 1.1354 0.045 Uiso 1 1 calc R U
C24 C 0.2423(2) 0.31911(18) 0.67733(17) 0.0263(5) Uani 1 1 d . .
H24 H 0.2363 0.2778 0.6202 0.032 Uiso 1 1 calc R U
C25 C 0.3643(2) 0.32480(18) 0.68412(16) 0.0260(5) Uani 1 1 d . .
H25 H 0.4415 0.2876 0.6326 0.031 Uiso 1 1 calc R U
C26 C -0.1203(2) 0.4231(2) 0.8333(2) 0.0419(6) Uani 1 1 d . .
H26A H -0.2034 0.4145 0.8238 0.050 Uiso 1 1 calc R U
H26B H -0.1103 0.3888 0.9032 0.050 Uiso 1 1 calc R U
H26C H -0.1203 0.5049 0.8311 0.050 Uiso 1 1 calc R U
C27 C 0.2602(2) 0.44082(18) 0.84228(17) 0.0267(5) Uani 1 1 d . .
H27 H 0.2664 0.4831 0.8986 0.032 Uiso 1 1 calc R U
C28 C -0.0062(2) 0.36226(19) 0.74221(18) 0.0295(5) Uani 1 1 d . .
C29 C -0.0238(2) 0.4156(2) 0.63274(19) 0.0357(5) Uani 1 1 d . .
H29A H -0.1088 0.4093 0.6255 0.043 Uiso 1 1 calc R U
H29B H -0.0207 0.4969 0.6290 0.043 Uiso 1 1 calc R U
H29C H 0.0468 0.3748 0.5739 0.043 Uiso 1 1 calc R U
C30 C 0.6102(2) 0.31446(18) 1.39245(17) 0.0273(5) Uani 1 1 d . .
H30 H 0.6406 0.3832 1.3861 0.033 Uiso 1 1 calc R U
C31 C 0.8309(2) 0.19931(19) 1.42188(18) 0.0291(5) Uani 1 1 d . .
C32 C 0.9269(2) 0.1173(2) 1.3338(2) 0.0378(6) Uani 1 1 d . .
H32A H 0.9032 0.0426 1.3436 0.045 Uiso 1 1 calc R U
H32B H 0.9220 0.1500 1.2622 0.045 Uiso 1 1 calc R U
H32C H 1.0166 0.1072 1.3396 0.045 Uiso 1 1 calc R U
C33 C 0.6908(2) 0.21017(18) 1.41328(16) 0.0241(4) Uani 1 1 d . .
C34 C 0.1266(2) 0.37270(18) 0.75260(17) 0.0252(5) Uani 1 1 d . .
C35 C -0.0090(2) 0.2342(2) 0.7461(2) 0.0361(5) Uani 1 1 d . .
H35A H -0.0940 0.2271 0.7395 0.043 Uiso 1 1 calc R U
H35B H 0.0613 0.1949 0.6863 0.043 Uiso 1 1 calc R U
H35C H 0.0038 0.1991 0.8151 0.043 Uiso 1 1 calc R U
C36 C 0.8695(2) 0.3152(2) 1.4051(2) 0.0369(6) Uani 1 1 d . .
H36A H 0.8626 0.3481 1.3340 0.044 Uiso 1 1 calc R U
H36B H 0.8106 0.3675 1.4617 0.044 Uiso 1 1 calc R U
H36C H 0.9601 0.3041 1.4088 0.044 Uiso 1 1 calc R U
C38 C 0.8414(2) -0.0986(2) 0.99617(19) 0.0333(5) Uani 1 1 d . .
C39 C 0.8422(2) 0.1487(2) 1.53361(18) 0.0337(5) Uani 1 1 d . .
H39A H 0.8176 0.0743 1.5451 0.040 Uiso 1 1 calc R U
H39B H 0.9329 0.1381 1.5370 0.040 Uiso 1 1 calc R U
H39C H 0.7834 0.2014 1.5899 0.040 Uiso 1 1 calc R U
C40 C 0.8945(2) -0.2042(2) 0.9373(2) 0.0417(6) Uani 1 1 d . .
C41 C 0.8121(2) 0.1046(2) 1.0097(2) 0.0429(6) Uani 1 1 d . .
H41 H 0.8255 0.1768 0.9779 0.051 Uiso 1 1 calc R U
C42 C 0.8627(2) 0.0060(2) 0.9483(2) 0.0367(6) Uani 1 1 d . .
H42 H 0.9111 0.0103 0.8746 0.044 Uiso 1 1 calc R U
C43 C 0.7213(3) -0.0071(3) 1.1631(2) 0.0466(7) Uani 1 1 d . .
H43 H 0.6729 -0.0113 1.2368 0.056 Uiso 1 1 calc R U
C44 C 0.7423(2) 0.0973(3) 1.1170(2) 0.0463(7) Uani 1 1 d . .
H44 H 0.7087 0.1645 1.1591 0.056 Uiso 1 1 calc R U

loop_
_atom_site_aniso_label
_atom_site_aniso_U_11
_atom_site_aniso_U_22
_atom_site_aniso_U_33
_atom_site_aniso_U_23
_atom_site_aniso_U_13
_atom_site_aniso_U_12
S1 0.0218(3) 0.0227(3) 0.0207(3) -0.00058(19) -0.0048(2) -0.00568(19)
S45 0.0245(3) 0.0194(3) 0.0222(3) 0.00330(19) -0.0070(2) -0.00936(19)
O2 0.0346(8) 0.0178(7) 0.0280(8) 0.0021(6) -0.0115(6) -0.0111(6)
O3 0.0402(9) 0.0236(8) 0.0228(8) 0.0013(6) -0.0001(6) -0.0120(6)
O4 0.0252(7) 0.0289(8) 0.0230(7) -0.0014(6) -0.0025(6) -0.0099(6)
O5 0.0286(8) 0.0267(8) 0.0237(7) 0.0043(6) -0.0042(6) -0.0110(6)
O7 0.0257(7) 0.0234(8) 0.0283(8) -0.0044(6) -0.0068(6) -0.0031(6)
N6 0.0225(8) 0.0191(9) 0.0256(9) 0.0040(7) -0.0058(7) -0.0055(7)
N10 0.0745(18) 0.0422(14) 0.0573(16) 0.0008(12) -0.0064(13) -0.0108(12)
N11 0.0282(9) 0.0205(9) 0.0235(9) 0.0008(7) -0.0066(7) -0.0101(7)
C8 0.0268(11) 0.0239(11) 0.0292(11) 0.0030(9) -0.0079(9) -0.0048(8)
C9 0.0246(10) 0.0218(10) 0.0204(10) 0.0030(8) -0.0077(8) -0.0077(8)
C12 0.0235(10) 0.0236(10) 0.0181(10) -0.0001(8) -0.0053(8) -0.0084(8)
C13 0.0218(10) 0.0232(11) 0.0230(10) 0.0031(8) -0.0073(8) -0.0069(8)
C14 0.0217(10) 0.0230(10) 0.0194(10) 0.0002(8) -0.0075(8) -0.0058(8)
C15 0.0347(12) 0.0167(10) 0.0265(11) 0.0024(8) -0.0110(9) -0.0087(8)
C16 0.0199(10) 0.0190(10) 0.0232(10) 0.0017(8) -0.0091(8) -0.0060(7)
C17 0.0199(10) 0.0211(10) 0.0240(10) 0.0019(8) -0.0098(8) -0.0070(8)
C18 0.0279(11) 0.0212(10) 0.0296(11) 0.0026(9) -0.0080(9) -0.0104(8)
C19 0.0263(11) 0.0271(11) 0.0267(11) -0.0041(9) -0.0066(9) -0.0039(9)
C20 0.0220(10) 0.0237(11) 0.0209(10) 0.0031(8) -0.0077(8) -0.0069(8)
C21 0.0299(11) 0.0228(11) 0.0239(11) 0.0044(8) -0.0083(9) -0.0061(8)
C22 0.0306(11) 0.0216(11) 0.0229(10) -0.0017(8) -0.0078(9) -0.0066(8)
C23 0.0307(12) 0.0480(15) 0.0356(13) 0.0067(11) -0.0133(10) -0.0079(10)
C24 0.0310(11) 0.0294(12) 0.0220(10) -0.0034(9) -0.0092(9) -0.0097(9)
C25 0.0273(11) 0.0268(11) 0.0228(10) -0.0002(9) -0.0050(9) -0.0066(9)
C26 0.0263(12) 0.0529(16) 0.0481(15) -0.0110(12) -0.0099(11) -0.0088(11)
C27 0.0312(11) 0.0244(11) 0.0256(11) -0.0026(9) -0.0090(9) -0.0060(9)
C28 0.0266(11) 0.0324(12) 0.0312(12) -0.0034(9) -0.0104(9) -0.0062(9)
C29 0.0320(12) 0.0367(13) 0.0424(14) 0.0014(11) -0.0194(11) -0.0053(10)
C30 0.0320(11) 0.0253(11) 0.0285(11) 0.0038(9) -0.0093(9) -0.0140(9)
C31 0.0244(11) 0.0356(13) 0.0298(12) 0.0003(10) -0.0079(9) -0.0116(9)
C32 0.0270(12) 0.0485(15) 0.0373(13) -0.0049(11) -0.0067(10) -0.0088(10)
C33 0.0262(11) 0.0282(11) 0.0197(10) 0.0002(8) -0.0062(8) -0.0100(9)
C34 0.0269(11) 0.0250(11) 0.0262(11) 0.0026(9) -0.0100(9) -0.0086(8)
C35 0.0315(12) 0.0373(13) 0.0462(14) 0.0034(11) -0.0170(11) -0.0145(10)
C36 0.0320(12) 0.0443(15) 0.0409(14) 0.0014(11) -0.0121(11) -0.0190(11)
C38 0.0250(11) 0.0413(14) 0.0351(13) 0.0012(10) -0.0112(10) -0.0079(9)
C39 0.0332(12) 0.0387(13) 0.0329(13) 0.0001(10) -0.0148(10) -0.0081(10)
C40 0.0409(14) 0.0422(15) 0.0394(14) 0.0058(12) -0.0069(11) -0.0119(11)
C41 0.0327(13) 0.0389(14) 0.0597(17) -0.0018(12) -0.0166(12) -0.0080(11)
C42 0.0271(12) 0.0429(14) 0.0394(14) 0.0002(11) -0.0063(10) -0.0107(10)
C43 0.0381(14) 0.0639(19) 0.0360(14) -0.0028(13) -0.0142(11) -0.0029(13)
C44 0.0322(13) 0.0558(17) 0.0537(17) -0.0178(13) -0.0200(12) 0.0005(12)

loop_
_atom_type_symbol
_atom_type_description
_atom_type_scat_dispersion_real
_atom_type_scat_dispersion_imag
_atom_type_scat_source
C C 0.0181 0.0091
;
International Tables for Crystallography
(Vol. C, Tables 4.2.6.8 and 6.1.1.4)
;
H H 0.0000 0.0000
;
International Tables for Crystallography
(Vol. C, Table 6.1.1.4)
;
O O 0.0492 0.0322
;
International Tables for Crystallography
(Vol. C, Tables 4.2.6.8 and 6.1.1.4)
;
N N 0.0311 0.0180
;
International Tables for Crystallography
(Vol. C, Tables 4.2.6.8 and 6.1.1.4)
;
S S 0.3331 0.5567
;
International Tables for Crystallography
(Vol. C, Tables 4.2.6.8 and 6.1.1.4)
;

loop_
_geom_angle_atom_site_label_1
_geom_angle_atom_site_label_2
_geom_angle_atom_site_label_3
_geom_angle
_geom_angle_site_symmetry_3
O7 S1 O4 119.99(9) .
O7 S1 N11 110.09(8) .
O4 S1 N11 103.25(9) .
O7 S1 C12 108.42(9) .
O4 S1 C12 108.84(9) .
N11 S1 C12 105.26(9) .
O5 S45 O2 119.83(9) .
O5 S45 N6 104.04(8) .
O2 S45 N6 108.77(8) .
O5 S45 C9 109.15(9) .
O2 S45 C9 108.29(9) .
N6 S45 C9 105.89(9) .
C20 N6 S45 124.79(14) .
C20 N6 H6 117.6 .
S45 N6 H6 117.6 .
C14 N11 S1 127.38(14) .
C14 N11 H11 116.3 .
S1 N11 H11 116.3 .
C18 C8 C33 121.34(19) .
C18 C8 H8 119.3 .
C33 C8 H8 119.3 .
C27 C9 C25 120.26(19) .
C27 C9 S45 120.29(16) .
C25 C9 S45 119.44(15) .
C21 C12 C18 120.44(19) .
C21 C12 S1 121.15(15) .
C18 C12 S1 118.41(16) .
O3 C13 C17 119.76(18) .
O3 C13 C16 119.65(18) 2_657
C17 C13 C16 120.58(18) 2_657
N11 C14 C22 119.82(18) .
N11 C14 C16 121.11(17) .
C22 C14 C16 119.06(18) .
C22 C15 C20 121.77(19) .
C22 C15 H15 119.1 .
C20 C15 H15 119.1 .
C14 C16 C17 120.06(18) .
C14 C16 C13 120.51(18) 2_657
C17 C16 C13 119.43(18) 2_657
C20 C17 C16 119.23(18) .
C20 C17 C13 120.79(18) .
C16 C17 C13 119.96(18) .
C8 C18 C12 119.89(19) .
C8 C18 H18 120.1 .
C12 C18 H18 120.1 .
C27 C19 C34 121.31(19) .
C27 C19 H19 119.3 .
C34 C19 H19 119.3 .
C15 C20 N6 119.38(18) .
C15 C20 C17 119.08(18) .
N6 C20 C17 121.49(18) .
C12 C21 C30 119.19(18) .
C12 C21 H21 120.4 .
C30 C21 H21 120.4 .
C15 C22 C14 120.75(19) .
C15 C22 H22 119.6 .
C14 C22 H22 119.6 .
C43 C23 C38 119.1(2) .
C43 C23 H23 120.4 .
C38 C23 H23 120.4 .
C25 C24 C34 121.7(2) .
C25 C24 H24 119.1 .
C34 C24 H24 119.1 .
C24 C25 C9 119.10(19) .
C24 C25 H25 120.5 .
C9 C25 H25 120.5 .
C28 C26 H26A 109.5 .
C28 C26 H26B 109.5 .
H26A C26 H26B 109.5 .
C28 C26 H26C 109.5 .
H26A C26 H26C 109.5 .
H26B C26 H26C 109.5 .
C19 C27 C9 119.9(2) .
C19 C27 H27 120.1 .
C9 C27 H27 120.1 .
C34 C28 C26 111.97(18) .
C34 C28 C29 109.02(18) .
C26 C28 C29 109.04(19) .
C34 C28 C35 109.18(17) .
C26 C28 C35 108.7(2) .
C29 C28 C35 108.89(19) .
C28 C29 H29A 109.5 .
C28 C29 H29B 109.5 .
H29A C29 H29B 109.5 .
C28 C29 H29C 109.5 .
H29A C29 H29C 109.5 .
H29B C29 H29C 109.5 .
C21 C30 C33 121.22(19) .
C21 C30 H30 119.4 .
C33 C30 H30 119.4 .
C36 C31 C39 108.87(19) .
C36 C31 C33 112.04(18) .
C39 C31 C33 109.95(17) .
C36 C31 C32 108.65(19) .
C39 C31 C32 108.98(19) .
C33 C31 C32 108.30(17) .
C31 C32 H32A 109.5 .
C31 C32 H32B 109.5 .
H32A C32 H32B 109.5 .
C31 C32 H32C 109.5 .
H32A C32 H32C 109.5 .
H32B C32 H32C 109.5 .
C30 C33 C8 117.88(19) .
C30 C33 C31 123.12(19) .
C8 C33 C31 118.99(18) .
C19 C34 C24 117.73(19) .
C19 C34 C28 122.71(18) .
C24 C34 C28 119.57(19) .
C28 C35 H35A 109.5 .
C28 C35 H35B 109.5 .
H35A C35 H35B 109.5 .
C28 C35 H35C 109.5 .
H35A C35 H35C 109.5 .
H35B C35 H35C 109.5 .
C31 C36 H36A 109.5 .
C31 C36 H36B 109.5 .
H36A C36 H36B 109.5 .
C31 C36 H36C 109.5 .
H36A C36 H36C 109.5 .
H36B C36 H36C 109.5 .
C42 C38 C23 120.8(2) .
C42 C38 C40 121.6(2) .
C23 C38 C40 117.6(2) .
C31 C39 H39A 109.5 .
C31 C39 H39B 109.5 .
H39A C39 H39B 109.5 .
C31 C39 H39C 109.5 .
H39A C39 H39C 109.5 .
H39B C39 H39C 109.5 .
N10 C40 C38 177.6(3) .
C44 C41 C42 120.0(2) .
C44 C41 H41 120.0 .
C42 C41 H41 120.0 .
C38 C42 C41 119.1(2) .
C38 C42 H42 120.4 .
C41 C42 H42 120.4 .
C23 C43 C44 120.7(3) .
C23 C43 H43 119.6 .
C44 C43 H43 119.6 .
C43 C44 C41 120.2(3) .
C43 C44 H44 119.9 .
C41 C44 H44 119.9 .

loop_
_geom_bond_atom_site_label_1
_geom_bond_atom_site_label_2
_geom_bond_distance
_geom_bond_site_symmetry_2
S1 O7 1.4260(14) .
S1 O4 1.4322(14) .
S1 N11 1.6449(17) .
S1 C12 1.759(2) .
S45 O5 1.4262(14) .
S45 O2 1.4333(14) .
S45 N6 1.6540(16) .
S45 C9 1.757(2) .
O3 C13 1.250(2) .
N6 C20 1.412(2) .
N6 H6 0.8800 .
N10 C40 1.147(3) .
N11 C14 1.399(2) .
N11 H11 0.8800 .
C8 C18 1.374(3) .
C8 C33 1.402(3) .
C8 H8 0.9500 .
C9 C27 1.383(3) .
C9 C25 1.399(3) .
C12 C21 1.387(3) .
C12 C18 1.388(3) .
C13 C17 1.470(3) .
C13 C16 1.475(3) 2_657
C14 C22 1.400(3) .
C14 C16 1.410(3) .
C15 C22 1.369(3) .
C15 C20 1.395(3) .
C15 H15 0.9500 .
C16 C17 1.423(3) .
C16 C13 1.475(3) 2_657
C17 C20 1.413(3) .
C18 H18 0.9500 .
C19 C27 1.383(3) .
C19 C34 1.394(3) .
C19 H19 0.9500 .
C21 C30 1.395(3) .
C21 H21 0.9500 .
C22 H22 0.9500 .
C23 C43 1.376(4) .
C23 C38 1.388(3) .
C23 H23 0.9500 .
C24 C25 1.378(3) .
C24 C34 1.404(3) .
C24 H24 0.9500 .
C25 H25 0.9500 .
C26 C28 1.531(3) .
C26 H26A 0.9800 .
C26 H26B 0.9800 .
C26 H26C 0.9800 .
C27 H27 0.9500 .
C28 C34 1.530(3) .
C28 C29 1.538(3) .
C28 C35 1.540(3) .
C29 H29A 0.9800 .
C29 H29B 0.9800 .
C29 H29C 0.9800 .
C30 C33 1.396(3) .
C30 H30 0.9500 .
C31 C36 1.528(3) .
C31 C39 1.537(3) .
C31 C33 1.538(3) .
C31 C32 1.544(3) .
C32 H32A 0.9800 .
C32 H32B 0.9800 .
C32 H32C 0.9800 .
C35 H35A 0.9800 .
C35 H35B 0.9800 .
C35 H35C 0.9800 .
C36 H36A 0.9800 .
C36 H36B 0.9800 .
C36 H36C 0.9800 .
C38 C42 1.388(3) .
C38 C40 1.445(4) .
C39 H39A 0.9800 .
C39 H39B 0.9800 .
C39 H39C 0.9800 .
C41 C44 1.382(4) .
C41 C42 1.392(3) .
C41 H41 0.9500 .
C42 H42 0.9500 .
C43 C44 1.379(4) .
C43 H43 0.9500 .
C44 H44 0.9500 .

loop_
_geom_hbond_atom_site_label_D
_geom_hbond_atom_site_label_H
_geom_hbond_atom_site_label_A
_geom_hbond_distance_DA
_geom_hbond_distance_DH
_geom_hbond_distance_HA
_geom_hbond_angle_DHA
_geom_hbond_publ_flag
N6 H6 O3 2.560(2) 0.880 2.096 112.1 no

loop_
_geom_torsion_atom_site_label_1
_geom_torsion_atom_site_label_2
_geom_torsion_atom_site_label_3
_geom_torsion_atom_site_label_4
_geom_torsion
_geom_torsion_site_symmetry_1
_geom_torsion_site_symmetry_4
O5 S45 N6 C20 -174.97(16) . .
O2 S45 N6 C20 56.24(18) . .
C9 S45 N6 C20 -59.96(18) . .
O7 S1 N11 C14 54.88(18) . .
O4 S1 N11 C14 -175.86(16) . .
C12 S1 N11 C14 -61.78(18) . .
O5 S45 C9 C27 -151.66(16) . .
O2 S45 C9 C27 -19.64(19) . .
N6 S45 C9 C27 96.88(18) . .
O5 S45 C9 C25 29.53(18) . .
O2 S45 C9 C25 161.55(15) . .
N6 S45 C9 C25 -81.93(17) . .
O7 S1 C12 C21 -4.0(2) . .
O4 S1 C12 C21 -136.07(17) . .
N11 S1 C12 C21 113.81(17) . .
O7 S1 C12 C18 176.32(15) . .
O4 S1 C12 C18 44.23(18) . .
N11 S1 C12 C18 -65.89(18) . .
S1 N11 C14 C22 -21.7(3) . .
S1 N11 C14 C16 158.49(15) . .
N11 C14 C16 C17 178.22(17) . .
C22 C14 C16 C17 -1.6(3) . .
N11 C14 C16 C13 -1.2(3) . 2_657
C22 C14 C16 C13 178.95(18) . 2_657
C14 C16 C17 C20 0.4(3) . .
C13 C16 C17 C20 179.85(17) 2_657 .
C14 C16 C17 C13 178.79(17) . .
C13 C16 C17 C13 -1.7(3) 2_657 .
O3 C13 C17 C20 0.6(3) . .
C16 C13 C17 C20 -179.86(17) 2_657 .
O3 C13 C17 C16 -177.82(18) . .
C16 C13 C17 C16 1.8(3) 2_657 .
C33 C8 C18 C12 -1.3(3) . .
C21 C12 C18 C8 -0.1(3) . .
S1 C12 C18 C8 179.61(16) . .
C22 C15 C20 N6 -179.66(18) . .
C22 C15 C20 C17 -2.4(3) . .
S45 N6 C20 C15 -41.9(3) . .
S45 N6 C20 C17 140.86(16) . .
C16 C17 C20 C15 1.6(3) . .
C13 C17 C20 C15 -176.82(17) . .
C16 C17 C20 N6 178.78(17) . .
C13 C17 C20 N6 0.4(3) . .
C18 C12 C21 C30 0.5(3) . .
S1 C12 C21 C30 -179.20(15) . .
C20 C15 C22 C14 1.2(3) . .
N11 C14 C22 C15 -178.98(18) . .
C16 C14 C22 C15 0.8(3) . .
C34 C24 C25 C9 -0.3(3) . .
C27 C9 C25 C24 -0.5(3) . .
S45 C9 C25 C24 178.36(15) . .
C34 C19 C27 C9 -0.2(3) . .
C25 C9 C27 C19 0.7(3) . .
S45 C9 C27 C19 -178.10(16) . .
C12 C21 C30 C33 0.4(3) . .
C21 C30 C33 C8 -1.7(3) . .
C21 C30 C33 C31 177.25(19) . .
C18 C8 C33 C30 2.1(3) . .
C18 C8 C33 C31 -176.88(19) . .
C36 C31 C33 C30 0.0(3) . .
C39 C31 C33 C30 121.2(2) . .
C32 C31 C33 C30 -119.8(2) . .
C36 C31 C33 C8 178.99(19) . .
C39 C31 C33 C8 -59.8(3) . .
C32 C31 C33 C8 59.2(2) . .
C27 C19 C34 C24 -0.6(3) . .
C27 C19 C34 C28 179.40(19) . .
C25 C24 C34 C19 0.9(3) . .
C25 C24 C34 C28 -179.15(19) . .
C26 C28 C34 C19 -1.7(3) . .
C29 C28 C34 C19 119.0(2) . .
C35 C28 C34 C19 -122.1(2) . .
C26 C28 C34 C24 178.3(2) . .
C29 C28 C34 C24 -61.0(3) . .
C35 C28 C34 C24 57.9(3) . .
C43 C23 C38 C42 -1.1(3) . .
C43 C23 C38 C40 177.9(2) . .
C23 C38 C42 C41 0.6(3) . .
C40 C38 C42 C41 -178.3(2) . .
C44 C41 C42 C38 0.3(4) . .
C38 C23 C43 C44 0.7(4) . .
C23 C43 C44 C41 0.3(4) . .
C42 C41 C44 C43 -0.8(4) . .
